data_4024394
loop_
_publ_author_name
'Caitlin M. Binder'
'April Bautista'
'Marek Zaidlewicz'
'Marek P. Krzemi\'nski'
'Allen Oliver'
'Bakthan Singaram'

_publ_contact_author_address
;
Department of Chemistry and Biochemistry,
University of California, Santa Cruz,
1156 High Street,
Santa Cruz, CA 95064
USA
;
_publ_contact_author_email singaram@chemistry.ucsc.edu
_publ_contact_author_fax '+1 831 459 2935'
_publ_contact_author_name 'Bakthan Singaram'
_publ_contact_author_phone '+1 831 459 3479'
_publ_section_title
;
Dual Stereoselectivity in the Dialkylzinc Reaction Using (-)-\b-Pinene
Derived Amino Alcohol Chiral Auxiliaries
;
_journal_name_full 'Journal of Organic Chemistry'
_journal_page_first 2337
_journal_page_last 2343
_journal_paper_doi 10.1021/jo802371z
_journal_volume 74
_journal_year 2009
_chemical_absolute_configuration syn
_chemical_formula_moiety 'C14 H25 N O'
_chemical_formula_sum 'C14 H25 N O'
_chemical_formula_weight 223.35
_chemical_name_systematic
; 
 ? 
;
_space_group_IT_number 19
_symmetry_cell_setting orthorhombic
_symmetry_space_group_name_Hall 'P 2ac 2ab'
_symmetry_space_group_name_H-M 'P 21 21 21'
_atom_sites_solution_hydrogens geom
_atom_sites_solution_primary direct
_atom_sites_solution_secondary difmap
_audit_creation_method SHELXL-97
_cell_angle_alpha 90.00
_cell_angle_beta 90.00
_cell_angle_gamma 90.00
_cell_formula_units_Z 4
_cell_length_a 6.1721(6)
_cell_length_b 10.2840(11)
_cell_length_c 19.865(2)
_cell_measurement_reflns_used 4291
_cell_measurement_temperature 153(2)
_cell_measurement_theta_max 28.25
_cell_measurement_theta_min 2.23
_cell_volume 1260.9(2)
_computing_cell_refinement 'Bruker SAINT v7.34'
_computing_data_collection 'Bruker APEX-II v2.1'
_computing_data_reduction 'Bruker SAINT v7.34'
_computing_structure_refinement 'SHELXL-97 (Sheldrick, 1997)'
_computing_structure_solution 'SHELXS-97 (Sheldrick, 1990)'
_diffrn_ambient_temperature 153(2)
_diffrn_detector_area_resol_mean 83.33
_diffrn_measured_fraction_theta_full 0.993
_diffrn_measured_fraction_theta_max 0.993
_diffrn_measurement_device_type 'Bruker APEX-II'
_diffrn_measurement_method \w/2\q-scans
_diffrn_radiation_monochromator graphite
_diffrn_radiation_source 'fine-focus sealed tube'
_diffrn_radiation_type MoK\a
_diffrn_radiation_wavelength 0.71073
_diffrn_reflns_av_R_equivalents 0.0300
_diffrn_reflns_av_sigmaI/netI 0.0252
_diffrn_reflns_limit_h_max 7
_diffrn_reflns_limit_h_min -8
_diffrn_reflns_limit_k_max 13
_diffrn_reflns_limit_k_min -13
_diffrn_reflns_limit_l_max 26
_diffrn_reflns_limit_l_min -26
_diffrn_reflns_number 12831
_diffrn_reflns_theta_full 28.36
_diffrn_reflns_theta_max 28.36
_diffrn_reflns_theta_min 2.05
_diffrn_standards_decay_% 0
_diffrn_standards_interval_count 0
_diffrn_standards_interval_time 0
_diffrn_standards_number 0
_exptl_absorpt_coefficient_mu 0.073
_exptl_absorpt_correction_T_max 0.9906
_exptl_absorpt_correction_T_min 0.9828
_exptl_absorpt_correction_type empirical
_exptl_absorpt_process_details 'Sheldrick, 2004'
_exptl_crystal_colour colorless
_exptl_crystal_density_diffrn 1.177
_exptl_crystal_density_method 'not measured'
_exptl_crystal_description block
_exptl_crystal_F_000 496
_exptl_crystal_size_max 0.24
_exptl_crystal_size_mid 0.21
_exptl_crystal_size_min 0.13
_refine_diff_density_max 0.229
_refine_diff_density_min -0.145
_refine_diff_density_rms 0.033
_refine_ls_abs_structure_details 'Flack H D (1983), Acta Cryst. A39, 876-881'
_refine_ls_abs_structure_Flack -0.4(11)
_refine_ls_extinction_method none
_refine_ls_goodness_of_fit_ref 1.049
_refine_ls_hydrogen_treatment mixed
_refine_ls_matrix_type full
_refine_ls_number_parameters 150
_refine_ls_number_reflns 3129
_refine_ls_number_restraints 0
_refine_ls_restrained_S_all 1.049
_refine_ls_R_factor_all 0.0388
_refine_ls_R_factor_gt 0.0328
_refine_ls_shift/su_max 0.001
_refine_ls_shift/su_mean 0.000
_refine_ls_structure_factor_coef Fsqd
_refine_ls_weighting_details 'calc w=1/[\s^2^(Fo^2^)+(0.0482P)^2^+0.1090P] where P=(Fo^2^+2Fc^2^)/3'
_refine_ls_weighting_scheme calc
_refine_ls_wR_factor_gt 0.0824
_refine_ls_wR_factor_ref 0.0865
_reflns_number_gt 2838
_reflns_number_total 3129
_reflns_threshold_expression >2sigma(I)
_cod_data_source_file jo802371z_si_002.cif
_cod_data_source_block 1b
_cod_database_code 4024394

loop_
_symmetry_equiv_pos_as_xyz
'x, y, z'
'-x+1/2, -y, z+1/2'
'-x, y+1/2, -z+1/2'
'x+1/2, -y+1/2, -z'

loop_
_atom_site_label
_atom_site_type_symbol
_atom_site_fract_x
_atom_site_fract_y
_atom_site_fract_z
_atom_site_U_iso_or_equiv
_atom_site_adp_type
_atom_site_occupancy
_atom_site_symmetry_multiplicity
_atom_site_calc_flag
_atom_site_refinement_flags
_atom_site_disorder_assembly
_atom_site_disorder_group
O1 O 0.33366(14) 0.23803(7) 0.47285(4) 0.02089(18) Uani 1 1 d . . .
H1 H 0.237(2) 0.2899(14) 0.4783(7) 0.025 Uiso 1 1 d . . .
N1 N 0.55180(16) 0.01501(9) 0.50980(4) 0.0182(2) Uani 1 1 d . . .
C1 C 0.1666(2) 0.13814(11) 0.37308(5) 0.0201(2) Uani 1 1 d . . .
H1A H 0.0344 0.1934 0.3679 0.024 Uiso 1 1 calc R . .
C2 C 0.24410(19) 0.12094(11) 0.44580(5) 0.0183(2) Uani 1 1 d . . .
H2A H 0.1153 0.0972 0.4738 0.022 Uiso 1 1 calc R . .
C3 C 0.40956(19) 0.00606(11) 0.45010(5) 0.0193(2) Uani 1 1 d . . .
H3A H 0.3197 -0.0736 0.4573 0.023 Uiso 1 1 calc R . .
C4 C 0.5336(2) -0.01819(12) 0.38363(6) 0.0235(2) Uani 1 1 d . . .
H4A H 0.6687 0.0337 0.3834 0.028 Uiso 1 1 calc R . .
H4B H 0.5736 -0.1112 0.3805 0.028 Uiso 1 1 calc R . .
C5 C 0.3947(2) 0.01927(12) 0.32277(6) 0.0242(3) Uani 1 1 d . . .
H5A H 0.4419 -0.0191 0.2789 0.029 Uiso 1 1 calc R . .
C6 C 0.3542(2) 0.16910(11) 0.32183(5) 0.0206(2) Uani 1 1 d . . .
C7 C 0.1512(2) 0.00172(11) 0.33972(6) 0.0262(3) Uani 1 1 d . . .
H7A H 0.1202 -0.0700 0.3715 0.031 Uiso 1 1 calc R . .
H7B H 0.0550 -0.0020 0.2999 0.031 Uiso 1 1 calc R . .
C8 C 0.5445(2) 0.25646(12) 0.34025(6) 0.0242(2) Uani 1 1 d . . .
H8A H 0.6605 0.2454 0.3071 0.036 Uiso 1 1 calc R . .
H8B H 0.5984 0.2328 0.3850 0.036 Uiso 1 1 calc R . .
H8C H 0.4969 0.3474 0.3405 0.036 Uiso 1 1 calc R . .
C9 C 0.2620(2) 0.21534(13) 0.25418(6) 0.0280(3) Uani 1 1 d . . .
H9A H 0.3704 0.2024 0.2188 0.042 Uiso 1 1 calc R . .
H9B H 0.2252 0.3079 0.2572 0.042 Uiso 1 1 calc R . .
H9C H 0.1315 0.1653 0.2434 0.042 Uiso 1 1 calc R . .
C10' C 0.70147(19) -0.09690(11) 0.51197(6) 0.0224(2) Uani 1 1 d . . .
H10A H 0.7963 -0.0949 0.4718 0.027 Uiso 1 1 calc R . .
H10B H 0.6167 -0.1786 0.5106 0.027 Uiso 1 1 calc R . .
C10 C 0.41372(19) 0.01114(11) 0.57050(6) 0.0210(2) Uani 1 1 d . . .
H10C H 0.3263 -0.0696 0.5699 0.025 Uiso 1 1 calc R . .
H10D H 0.3126 0.0858 0.5695 0.025 Uiso 1 1 calc R . .
C11' C 0.8410(2) -0.09543(12) 0.57516(6) 0.0250(2) Uani 1 1 d . . .
H11A H 0.9378 -0.1722 0.5750 0.030 Uiso 1 1 calc R . .
H11B H 0.9328 -0.0165 0.5751 0.030 Uiso 1 1 calc R . .
C11 C 0.5447(2) 0.01589(12) 0.63498(6) 0.0228(2) Uani 1 1 d . . .
H11C H 0.4455 0.0125 0.6741 0.027 Uiso 1 1 calc R . .
H11D H 0.6257 0.0989 0.6371 0.027 Uiso 1 1 calc R . .
C12 C 0.7029(2) -0.09718(12) 0.63861(6) 0.0262(3) Uani 1 1 d . . .
H12A H 0.6228 -0.1804 0.6418 0.031 Uiso 1 1 calc R . .
H12B H 0.7961 -0.0886 0.6789 0.031 Uiso 1 1 calc R . .

loop_
_atom_site_aniso_label
_atom_site_aniso_U_11
_atom_site_aniso_U_22
_atom_site_aniso_U_33
_atom_site_aniso_U_23
_atom_site_aniso_U_13
_atom_site_aniso_U_12
O1 0.0199(4) 0.0178(4) 0.0250(4) -0.0050(3) -0.0023(3) 0.0025(3)
N1 0.0164(5) 0.0189(4) 0.0192(4) 0.0001(4) 0.0017(4) 0.0032(4)
C1 0.0182(5) 0.0195(5) 0.0227(5) -0.0018(4) -0.0028(4) -0.0018(5)
C2 0.0158(5) 0.0186(5) 0.0204(5) -0.0021(4) 0.0003(4) 0.0003(4)
C3 0.0191(6) 0.0183(5) 0.0205(5) -0.0016(4) 0.0000(4) 0.0010(5)
C4 0.0267(6) 0.0218(5) 0.0220(5) -0.0020(4) 0.0038(5) 0.0061(5)
C5 0.0307(7) 0.0219(5) 0.0200(5) -0.0050(4) 0.0003(5) 0.0020(5)
C6 0.0214(6) 0.0209(5) 0.0195(5) -0.0024(4) -0.0004(4) 0.0009(5)
C7 0.0299(7) 0.0221(6) 0.0266(6) -0.0035(5) -0.0057(5) -0.0053(5)
C8 0.0208(6) 0.0264(6) 0.0255(5) -0.0003(5) 0.0027(5) -0.0017(5)
C9 0.0329(7) 0.0296(6) 0.0215(5) -0.0010(5) -0.0033(5) 0.0000(6)
C10' 0.0197(6) 0.0208(5) 0.0266(5) -0.0008(4) 0.0009(5) 0.0052(5)
C10 0.0182(6) 0.0228(5) 0.0220(5) 0.0019(5) 0.0037(4) 0.0026(5)
C11' 0.0181(6) 0.0246(6) 0.0323(6) 0.0009(5) -0.0013(5) 0.0046(5)
C11 0.0250(6) 0.0224(5) 0.0209(5) 0.0013(4) 0.0018(4) 0.0021(5)
C12 0.0275(7) 0.0243(6) 0.0270(6) 0.0048(5) -0.0028(5) 0.0042(5)

loop_
_atom_type_symbol
_atom_type_description
_atom_type_scat_dispersion_real
_atom_type_scat_dispersion_imag
_atom_type_scat_source
C C 0.0033 0.0016 'International Tables Vol C Tables 4.2.6.8 and 6.1.1.4'
H H 0.0000 0.0000 'International Tables Vol C Tables 4.2.6.8 and 6.1.1.4'
N N 0.0061 0.0033 'International Tables Vol C Tables 4.2.6.8 and 6.1.1.4'
O O 0.0106 0.0060 'International Tables Vol C Tables 4.2.6.8 and 6.1.1.4'

loop_
_geom_angle_atom_site_label_1
_geom_angle_atom_site_label_2
_geom_angle_atom_site_label_3
_geom_angle
_geom_angle_site_symmetry_1
_geom_angle_site_symmetry_3
_geom_angle_publ_flag
C2 O1 H1 108.7(11) . . ?
C10' N1 C10 108.43(9) . . ?
C10' N1 C3 110.27(8) . . ?
C10 N1 C3 108.10(9) . . ?
C2 C1 C7 108.48(9) . . ?
C2 C1 C6 113.81(10) . . ?
C7 C1 C6 87.25(9) . . ?
C2 C1 H1A 114.7 . . ?
C7 C1 H1A 114.7 . . ?
C6 C1 H1A 114.7 . . ?
O1 C2 C1 112.20(9) . . ?
O1 C2 C3 111.30(9) . . ?
C1 C2 C3 110.02(9) . . ?
O1 C2 H2A 107.7 . . ?
C1 C2 H2A 107.7 . . ?
C3 C2 H2A 107.7 . . ?
N1 C3 C4 113.65(9) . . ?
N1 C3 C2 112.61(9) . . ?
C4 C3 C2 113.48(9) . . ?
N1 C3 H3A 105.4 . . ?
C4 C3 H3A 105.4 . . ?
C2 C3 H3A 105.4 . . ?
C5 C4 C3 110.89(10) . . ?
C5 C4 H4A 109.5 . . ?
C3 C4 H4A 109.5 . . ?
C5 C4 H4B 109.5 . . ?
C3 C4 H4B 109.5 . . ?
H4A C4 H4B 108.1 . . ?
C4 C5 C7 109.99(10) . . ?
C4 C5 C6 110.32(10) . . ?
C7 C5 C6 87.85(9) . . ?
C4 C5 H5A 115.2 . . ?
C7 C5 H5A 115.2 . . ?
C6 C5 H5A 115.2 . . ?
C8 C6 C9 108.27(10) . . ?
C8 C6 C5 117.13(10) . . ?
C9 C6 C5 112.06(9) . . ?
C8 C6 C1 122.07(9) . . ?
C9 C6 C1 110.86(10) . . ?
C5 C6 C1 84.85(9) . . ?
C5 C7 C1 85.87(9) . . ?
C5 C7 H7A 114.3 . . ?
C1 C7 H7A 114.3 . . ?
C5 C7 H7B 114.3 . . ?
C1 C7 H7B 114.3 . . ?
H7A C7 H7B 111.5 . . ?
C6 C8 H8A 109.5 . . ?
C6 C8 H8B 109.5 . . ?
H8A C8 H8B 109.5 . . ?
C6 C8 H8C 109.5 . . ?
H8A C8 H8C 109.5 . . ?
H8B C8 H8C 109.5 . . ?
C6 C9 H9A 109.5 . . ?
C6 C9 H9B 109.5 . . ?
H9A C9 H9B 109.5 . . ?
C6 C9 H9C 109.5 . . ?
H9A C9 H9C 109.5 . . ?
H9B C9 H9C 109.5 . . ?
N1 C10' C11' 111.74(9) . . ?
N1 C10' H10A 109.3 . . ?
C11' C10' H10A 109.3 . . ?
N1 C10' H10B 109.3 . . ?
C11' C10' H10B 109.3 . . ?
H10A C10' H10B 107.9 . . ?
N1 C10 C11 112.42(9) . . ?
N1 C10 H10C 109.1 . . ?
C11 C10 H10C 109.1 . . ?
N1 C10 H10D 109.1 . . ?
C11 C10 H10D 109.1 . . ?
H10C C10 H10D 107.9 . . ?
C12 C11' C10' 111.45(10) . . ?
C12 C11' H11A 109.3 . . ?
C10' C11' H11A 109.3 . . ?
C12 C11' H11B 109.3 . . ?
C10' C11' H11B 109.3 . . ?
H11A C11' H11B 108.0 . . ?
C10 C11 C12 110.98(10) . . ?
C10 C11 H11C 109.4 . . ?
C12 C11 H11C 109.4 . . ?
C10 C11 H11D 109.4 . . ?
C12 C11 H11D 109.4 . . ?
H11C C11 H11D 108.0 . . ?
C11 C12 C11' 108.16(10) . . ?
C11 C12 H12A 110.1 . . ?
C11' C12 H12A 110.1 . . ?
C11 C12 H12B 110.1 . . ?
C11' C12 H12B 110.1 . . ?
H12A C12 H12B 108.4 . . ?

loop_
_geom_bond_atom_site_label_1
_geom_bond_atom_site_label_2
_geom_bond_distance
_geom_bond_site_symmetry_2
_geom_bond_publ_flag
O1 C2 1.4297(13) . ?
O1 H1 0.807(15) . ?
N1 C10' 1.4764(14) . ?
N1 C10 1.4771(14) . ?
N1 C3 1.4784(14) . ?
C1 C2 1.5320(15) . ?
C1 C7 1.5546(16) . ?
C1 C6 1.5743(16) . ?
C1 H1A 1.0000 . ?
C2 C3 1.5639(15) . ?
C2 H2A 1.0000 . ?
C3 C4 1.5464(15) . ?
C3 H3A 1.0000 . ?
C4 C5 1.5312(16) . ?
C4 H4A 0.9900 . ?
C4 H4B 0.9900 . ?
C5 C7 1.5507(19) . ?
C5 C6 1.5610(16) . ?
C5 H5A 1.0000 . ?
C6 C8 1.5232(17) . ?
C6 C9 1.5350(16) . ?
C7 H7A 0.9900 . ?
C7 H7B 0.9900 . ?
C8 H8A 0.9800 . ?
C8 H8B 0.9800 . ?
C8 H8C 0.9800 . ?
C9 H9A 0.9800 . ?
C9 H9B 0.9800 . ?
C9 H9C 0.9800 . ?
C10' C11' 1.5225(17) . ?
C10' H10A 0.9900 . ?
C10' H10B 0.9900 . ?
C10 C11 1.5153(16) . ?
C10 H10C 0.9900 . ?
C10 H10D 0.9900 . ?
C11' C12 1.5218(18) . ?
C11' H11A 0.9900 . ?
C11' H11B 0.9900 . ?
C11 C12 1.5201(16) . ?
C11 H11C 0.9900 . ?
C11 H11D 0.9900 . ?
C12 H12A 0.9900 . ?
C12 H12B 0.9900 . ?

loop_
_geom_hbond_atom_site_label_D
_geom_hbond_atom_site_label_H
_geom_hbond_atom_site_label_A
_geom_hbond_distance_DH
_geom_hbond_distance_HA
_geom_hbond_distance_DA
_geom_hbond_angle_DHA
_geom_hbond_site_symmetry_A
O1 H1 N1 0.807(15) 2.322(15) 3.0977(13) 161.6(14) 4_456

loop_
_geom_torsion_atom_site_label_1
_geom_torsion_atom_site_label_2
_geom_torsion_atom_site_label_3
_geom_torsion_atom_site_label_4
_geom_torsion
_geom_torsion_site_symmetry_1
_geom_torsion_site_symmetry_2
_geom_torsion_site_symmetry_3
_geom_torsion_site_symmetry_4
_geom_torsion_publ_flag
C7 C1 C2 O1 159.83(10) . . . . ?
C6 C1 C2 O1 64.54(12) . . . . ?
C7 C1 C2 C3 35.33(13) . . . . ?
C6 C1 C2 C3 -59.95(12) . . . . ?
C10' N1 C3 C4 -50.25(12) . . . . ?
C10 N1 C3 C4 -168.63(9) . . . . ?
C10' N1 C3 C2 178.93(9) . . . . ?
C10 N1 C3 C2 60.56(11) . . . . ?
O1 C2 C3 N1 32.79(12) . . . . ?
C1 C2 C3 N1 157.79(9) . . . . ?
O1 C2 C3 C4 -98.11(11) . . . . ?
C1 C2 C3 C4 26.89(13) . . . . ?
N1 C3 C4 C5 -160.58(9) . . . . ?
C2 C3 C4 C5 -30.19(13) . . . . ?
C3 C4 C5 C7 -28.97(13) . . . . ?
C3 C4 C5 C6 66.32(13) . . . . ?
C4 C5 C6 C8 40.85(14) . . . . ?
C7 C5 C6 C8 151.40(10) . . . . ?
C4 C5 C6 C9 166.85(10) . . . . ?
C7 C5 C6 C9 -82.60(11) . . . . ?
C4 C5 C6 C1 -82.71(10) . . . . ?
C7 C5 C6 C1 27.84(8) . . . . ?
C2 C1 C6 C8 -37.71(15) . . . . ?
C7 C1 C6 C8 -146.72(11) . . . . ?
C2 C1 C6 C9 -167.10(9) . . . . ?
C7 C1 C6 C9 83.89(10) . . . . ?
C2 C1 C6 C5 81.23(10) . . . . ?
C7 C1 C6 C5 -27.78(9) . . . . ?
C4 C5 C7 C1 82.69(10) . . . . ?
C6 C5 C7 C1 -28.18(8) . . . . ?
C2 C1 C7 C5 -86.27(10) . . . . ?
C6 C1 C7 C5 27.94(8) . . . . ?
C10 N1 C10' C11' -58.27(12) . . . . ?
C3 N1 C10' C11' -176.44(9) . . . . ?
C10' N1 C10 C11 58.83(12) . . . . ?
C3 N1 C10 C11 178.38(9) . . . . ?
N1 C10' C11' C12 58.43(13) . . . . ?
N1 C10 C11 C12 -58.74(13) . . . . ?
C10 C11 C12 C11' 54.73(13) . . . . ?
C10' C11' C12 C11 -54.87(13) . . . . ?

loop_
_cod_related_entry_id
_cod_related_entry_database
_cod_related_entry_code
1 ChemSpider 30658913
